data_7206694
loop_
_publ_author_name
'Kataoka, Keisuke'
'Yanagi, Masato'
'Katagiri, Toshimasa'

_publ_section_title
;
 A crystal engineering weaving of half-spiral molecules by hydrogen
 bonding chains into tube structures
;
_journal_issue 21
_journal_name_full CrystEngComm
_journal_page_first 6342
_journal_paper_doi 10.1039/c1ce05663h
_journal_volume 13
_journal_year 2011
_chemical_absolute_configuration rm
_chemical_formula_moiety 'C20 H24 F6 O6 '
_chemical_formula_sum 'C20 H24 F6 O6'
_chemical_formula_weight 474.40
_space_group_IT_number 19
_symmetry_cell_setting orthorhombic
_symmetry_Int_Tables_number 19
_symmetry_space_group_name_Hall 'P 2ac 2ab'
_symmetry_space_group_name_H-M 'P 21 21 21'
_cell_angle_alpha 90.0000
_cell_angle_beta 90.0000
_cell_angle_gamma 90.0000
_cell_formula_units_Z 4
_cell_length_a 5.3232(10)
_cell_length_b 15.896(3)
_cell_length_c 25.664(5)
_cell_measurement_reflns_used 7599
_cell_measurement_temperature 93.1
_cell_measurement_theta_max 27.5
_cell_measurement_theta_min 3.0
_cell_volume 2171.6(7)
_computing_cell_refinement CrystalClear
_computing_data_collection CrystalClear
_computing_data_reduction CrystalStructure
_computing_publication_material 'CrystalStructure 3.8'
_computing_structure_refinement SHELXL
_computing_structure_solution SIR2004
_diffrn_detector_area_resol_mean 7.31
_diffrn_measured_fraction_theta_full 0.996
_diffrn_measured_fraction_theta_max 0.996
_diffrn_measurement_device_type 'Rigaku Saturn'
_diffrn_measurement_method \w
_diffrn_radiation_type 'Mo K\a'
_diffrn_radiation_wavelength 0.71075
_diffrn_reflns_av_R_equivalents 0.034
_diffrn_reflns_limit_h_max 6
_diffrn_reflns_limit_h_min -6
_diffrn_reflns_limit_k_max 20
_diffrn_reflns_limit_k_min -17
_diffrn_reflns_limit_l_max 33
_diffrn_reflns_limit_l_min -32
_diffrn_reflns_number 17639
_diffrn_reflns_theta_full 27.45
_diffrn_reflns_theta_max 27.45
_exptl_absorpt_coefficient_mu 0.138
_exptl_absorpt_correction_T_max 0.993
_exptl_absorpt_correction_T_min 0.884
_exptl_absorpt_correction_type multi-scan
_exptl_absorpt_process_details 'Jacobson, R. (1998) Private communication'
_exptl_crystal_colour colorless
_exptl_crystal_density_diffrn 1.451
_exptl_crystal_density_method 'not measured'
_exptl_crystal_description block
_exptl_crystal_F_000 984.00
_exptl_crystal_size_max 0.10
_exptl_crystal_size_mid 0.09
_exptl_crystal_size_min 0.05
_refine_diff_density_max 0.32
_refine_diff_density_min -0.38
_refine_ls_extinction_coef 0.0071(11)
_refine_ls_extinction_method SHELXL
_refine_ls_goodness_of_fit_ref 1.049
_refine_ls_hydrogen_treatment constr
_refine_ls_number_parameters 327
_refine_ls_number_reflns 2859
_refine_ls_R_factor_gt 0.0334
_refine_ls_shift/su_max 0.0010
_refine_ls_structure_factor_coef Fsqd
_refine_ls_weighting_details 'w = 1/[\s^2^(Fo^2^)+(0.0432P)^2^+0.2777P] where P=(Fo^2^+2Fc^2^)/3'
_refine_ls_weighting_scheme calc
_refine_ls_wR_factor_ref 0.0814
_reflns_number_gt 2478
_reflns_number_total 2859
_reflns_threshold_expression F^2^>2.0\s(F^2^)
_cod_data_source_file c1ce05663h.txt
_cod_data_source_block '__sc0408'
_cod_original_formula_sum 'C20 H24 F6 O6 '
_cod_database_code 7206694

loop_
_symmetry_equiv_pos_site_id
_symmetry_equiv_pos_as_xyz
1 +X,+Y,+Z
2 1/2+X,1/2-Y,-Z
3 -X,1/2+Y,1/2-Z
4 1/2-X,-Y,1/2+Z

loop_
_atom_site_label
_atom_site_type_symbol
_atom_site_fract_x
_atom_site_fract_y
_atom_site_fract_z
_atom_site_U_iso_or_equiv
_atom_site_adp_type
_atom_site_occupancy
_atom_site_symmetry_multiplicity
_atom_site_calc_flag
_atom_site_refinement_flags
_atom_site_disorder_assembly
_atom_site_disorder_group
F(1) F 1.7181(3) 0.38983(8) 0.44309(5) 0.0531(4) Uani 1.00 1 d . . .
F(2) F 1.7748(3) 0.45777(9) 0.37147(6) 0.0540(4) Uani 1.00 1 d . . .
F(3) F 1.4053(3) 0.41626(9) 0.39253(6) 0.0531(4) Uani 1.00 1 d . . .
F(4) F 0.8124(3) 0.72721(11) 0.54482(7) 0.0611(5) Uani 1.00 1 d . . .
F(5) F 0.4552(3) 0.66577(9) 0.55158(5) 0.0436(3) Uani 1.00 1 d . . .
F(6) F 0.7592(3) 0.63008(10) 0.60261(6) 0.0611(5) Uani 1.00 1 d . . .
O(1) O 1.4797(2) 0.48129(9) 0.52336(5) 0.0259(3) Uani 1.00 1 d . . .
O(2) O 1.1693(2) 0.54657(9) 0.47946(6) 0.0279(3) Uani 1.00 1 d . . .
O(3) O 1.4828(2) 0.58983(9) 0.40305(5) 0.0256(3) Uani 1.00 1 d . . .
O(4A) O 0.3751(7) 0.6592(3) 0.67822(19) 0.0197(8) Uani 0.65 1 d P . .
O(4B) O 0.4615(12) 0.6699(6) 0.6719(4) 0.0224(16) Uani 0.35 1 d P . .
O(5) O 0.1635(2) 0.77488(9) 0.65829(5) 0.0255(3) Uani 1.00 1 d . . .
O(6) O 0.4798(2) 0.83416(9) 0.59053(6) 0.0299(3) Uani 1.00 1 d . . .
C(1) C 0.2778(4) 0.23720(13) 0.69860(8) 0.0269(4) Uani 1.00 1 d . . .
C(2) C 0.4546(4) 0.24253(13) 0.65916(8) 0.0249(4) Uani 1.00 1 d . . .
C(3) C 0.6284(4) 0.30805(12) 0.65785(7) 0.0225(4) Uani 1.00 1 d . . .
C(4) C 0.6244(4) 0.36661(13) 0.69844(8) 0.0248(4) Uani 1.00 1 d . . .
C(5) C 0.4469(4) 0.36286(13) 0.73851(8) 0.0259(4) Uani 1.00 1 d . B .
C(6) C 0.2723(4) 0.29797(13) 0.73791(8) 0.0274(4) Uani 1.00 1 d . . .
C(7) C 0.8097(4) 0.31426(13) 0.61248(8) 0.0246(4) Uani 1.00 1 d . . .
C(8) C 0.9834(4) 0.39012(13) 0.61277(8) 0.0247(4) Uani 1.00 1 d . . .
C(9) C 1.1456(4) 0.39596(13) 0.56425(8) 0.0262(4) Uani 1.00 1 d . . .
C(10) C 1.3152(4) 0.47169(14) 0.56854(8) 0.0263(4) Uani 1.00 1 d . . .
C(11) C 1.3818(4) 0.52065(13) 0.48254(8) 0.0235(4) Uani 1.00 1 d . . .
C(12) C 1.5755(4) 0.53133(12) 0.43935(8) 0.0234(4) Uani 1.00 1 d . . .
C(13) C 1.6171(5) 0.44825(15) 0.41175(9) 0.0373(5) Uani 1.00 1 d . . .
C(14) C 0.4455(5) 0.42925(13) 0.78119(8) 0.0336(5) Uani 1.00 1 d . . .
C(15A) C 0.4496(6) 0.5248(2) 0.75960(13) 0.0214(6) Uani 0.65 1 d P B 1
C(15B) C 0.2775(12) 0.5012(3) 0.7677(2) 0.0210(12) Uani 0.35 1 d P B 2
C(16A) C 0.2105(6) 0.5442(2) 0.73023(12) 0.0238(6) Uani 0.65 1 d P B 1
C(16B) C 0.4220(11) 0.5517(3) 0.7268(2) 0.0209(11) Uani 0.35 1 d P B 2
C(17A) C 0.1782(8) 0.6361(2) 0.71579(16) 0.0226(8) Uani 0.65 1 d P B 1
C(17B) C 0.2917(15) 0.6326(5) 0.7103(3) 0.0206(15) Uani 0.35 1 d P B 2
C(18) C 0.3525(4) 0.73493(13) 0.65243(8) 0.0247(4) Uani 1.00 1 d . . .
C(19) C 0.5657(4) 0.76358(14) 0.61748(9) 0.0288(4) Uani 1.00 1 d . B .
C(20) C 0.6490(5) 0.69562(17) 0.57913(10) 0.0396(6) Uani 1.00 1 d . . .
H(1) H 0.1603 0.1922 0.6989 0.032 Uiso 1.00 1 c R . .
H(2) H 0.4574 0.2009 0.6326 0.030 Uiso 1.00 1 c R . .
H(3) H 0.7461 0.4103 0.6988 0.030 Uiso 1.00 1 c R . .
H(4) H 0.1482 0.2949 0.7644 0.033 Uiso 1.00 1 c R . .
H(5) H 0.7110 0.3152 0.5798 0.029 Uiso 1.00 1 c R . .
H(6) H 0.9142 0.2627 0.6119 0.029 Uiso 1.00 1 c R . .
H(7) H 0.8811 0.4419 0.6158 0.030 Uiso 1.00 1 c R . .
H(8) H 1.0936 0.3870 0.6438 0.030 Uiso 1.00 1 c R . .
H(9) H 1.2480 0.3443 0.5606 0.031 Uiso 1.00 1 c R . .
H(10) H 1.0377 0.4012 0.5330 0.031 Uiso 1.00 1 c R . .
H(11) H 1.2107 0.5229 0.5722 0.032 Uiso 1.00 1 c R . .
H(12) H 1.4194 0.4664 0.6003 0.032 Uiso 1.00 1 c R . .
H(13) H 1.7375 0.5520 0.4543 0.028 Uiso 1.00 1 c R . .
H(14) H 1.6000 0.6216 0.3933 0.031 Uiso 1.00 1 c R . .
H(15A) H 0.5938 0.4205 0.8038 0.040 Uiso 0.65 1 c PR A 1
H(15B) H 0.3880 0.4035 0.8142 0.040 Uiso 0.35 1 c PR A 2
H(16A) H 0.2936 0.4214 0.8029 0.040 Uiso 0.65 1 c PR A 1
H(16B) H 0.6186 0.4503 0.7866 0.040 Uiso 0.35 1 c PR A 2
H(17A) H 0.4675 0.5643 0.7892 0.026 Uiso 0.65 1 c PR B 1
H(17B) H 0.2427 0.5361 0.7988 0.025 Uiso 0.35 1 c PR B 2
H(18A) H 0.5957 0.5325 0.7362 0.026 Uiso 0.65 1 c PR B 1
H(18B) H 0.1162 0.4807 0.7533 0.025 Uiso 0.35 1 c PR B 2
H(19A) H 0.0655 0.5267 0.7518 0.029 Uiso 0.65 1 c PR B 1
H(19B) H 0.5898 0.5659 0.7410 0.025 Uiso 0.35 1 c PR B 2
H(20A) H 0.2075 0.5102 0.6979 0.029 Uiso 0.65 1 c PR B 1
H(20B) H 0.4474 0.5160 0.6957 0.025 Uiso 0.35 1 c PR B 2
H(21A) H 0.0104 0.6452 0.7002 0.027 Uiso 0.65 1 c PR B 1
H(21B) H 0.1256 0.6205 0.6947 0.025 Uiso 0.35 1 c PR B 2
H(22A) H 0.1920 0.6717 0.7473 0.027 Uiso 0.65 1 c PR B 1
H(22B) H 0.2684 0.6706 0.7405 0.025 Uiso 0.35 1 c PR B 2
H(23) H 0.7121 0.7801 0.6396 0.035 Uiso 1.00 1 c R . .
H(24) H 0.6031 0.8615 0.5791 0.036 Uiso 1.00 1 c R . .

loop_
_atom_site_aniso_label
_atom_site_aniso_U_11
_atom_site_aniso_U_22
_atom_site_aniso_U_33
_atom_site_aniso_U_12
_atom_site_aniso_U_13
_atom_site_aniso_U_23
F(1) 0.0815(13) 0.0378(7) 0.0400(7) 0.0278(8) 0.0178(8) 0.0124(6)
F(2) 0.0814(12) 0.0400(7) 0.0404(8) 0.0197(8) 0.0313(8) 0.0074(6)
F(3) 0.0743(12) 0.0333(7) 0.0519(9) -0.0125(8) -0.0056(9) -0.0108(6)
F(4) 0.0449(9) 0.0764(11) 0.0619(10) -0.0040(9) 0.0208(8) -0.0346(9)
F(5) 0.0486(9) 0.0462(8) 0.0361(7) -0.0048(7) -0.0085(7) -0.0187(6)
F(6) 0.0609(11) 0.0591(9) 0.0634(10) 0.0382(9) -0.0143(9) -0.0272(8)
O(1) 0.0205(7) 0.0344(7) 0.0228(7) 0.0020(6) -0.0013(6) 0.0041(5)
O(2) 0.0182(7) 0.0384(8) 0.0272(7) 0.0017(6) -0.0010(6) 0.0060(6)
O(3) 0.0216(7) 0.0249(7) 0.0304(7) -0.0033(6) 0.0010(6) 0.0070(6)
O(4A) 0.020(2) 0.0211(17) 0.0177(18) 0.0045(17) 0.0049(18) 0.0043(13)
O(4B) 0.018(4) 0.024(3) 0.025(3) 0.004(3) 0.008(3) 0.011(2)
O(5) 0.0209(7) 0.0268(7) 0.0286(7) 0.0021(6) -0.0031(6) 0.0080(6)
O(6) 0.0223(7) 0.0327(7) 0.0348(7) -0.0034(7) 0.0035(6) 0.0002(6)
C(1) 0.0299(11) 0.0251(10) 0.0258(9) 0.0032(9) -0.0017(9) 0.0045(8)
C(2) 0.0305(11) 0.0226(10) 0.0215(9) 0.0059(9) -0.0035(8) -0.0011(8)
C(3) 0.0218(10) 0.0245(10) 0.0213(9) 0.0058(8) -0.0050(8) 0.0004(8)
C(4) 0.0230(10) 0.0249(10) 0.0265(10) 0.0033(8) -0.0046(8) -0.0024(8)
C(5) 0.0301(11) 0.0298(10) 0.0179(9) 0.0090(9) -0.0064(8) 0.0002(8)
C(6) 0.0311(11) 0.0316(11) 0.0195(9) 0.0091(10) 0.0009(9) 0.0062(8)
C(7) 0.0217(10) 0.0276(10) 0.0244(9) 0.0030(9) -0.0020(8) -0.0050(8)
C(8) 0.0210(10) 0.0268(10) 0.0263(10) 0.0051(9) -0.0029(8) 0.0010(8)
C(9) 0.0227(10) 0.0318(11) 0.0241(10) 0.0013(9) -0.0034(8) 0.0028(8)
C(10) 0.0234(10) 0.0357(11) 0.0199(9) 0.0014(9) -0.0022(8) 0.0028(8)
C(11) 0.0225(10) 0.0243(10) 0.0238(9) -0.0026(9) -0.0043(8) -0.0001(8)
C(12) 0.0200(10) 0.0254(10) 0.0247(10) 0.0003(8) -0.0006(8) 0.0017(8)
C(13) 0.0510(15) 0.0293(11) 0.0315(11) 0.0071(12) 0.0091(11) 0.0063(9)
C(14) 0.0476(14) 0.0332(12) 0.0201(10) 0.0172(11) -0.0077(10) -0.0032(8)
C(15A) 0.0219(17) 0.0215(16) 0.0209(16) -0.0042(14) -0.0011(13) -0.0024(13)
C(15B) 0.025(3) 0.021(2) 0.018(2) 0.001(2) 0.004(2) -0.000(2)
C(16A) 0.0240(17) 0.0260(17) 0.0213(15) 0.0005(14) 0.0006(12) -0.0001(12)
C(16B) 0.028(3) 0.020(2) 0.015(2) 0.004(2) 0.002(2) 0.006(2)
C(17A) 0.021(2) 0.0246(19) 0.0223(18) 0.005(2) 0.0079(19) 0.0075(13)
C(17B) 0.015(3) 0.030(3) 0.017(3) 0.004(3) 0.007(3) -0.001(2)
C(18) 0.0294(11) 0.0206(10) 0.0241(9) 0.0044(9) -0.0119(8) -0.0043(8)
C(19) 0.0204(10) 0.0335(11) 0.0327(10) 0.0047(9) -0.0081(9) -0.0121(9)
C(20) 0.0288(12) 0.0504(14) 0.0396(13) 0.0054(12) -0.0032(11) -0.0200(11)

loop_
_atom_type_symbol
_atom_type_description
_atom_type_scat_dispersion_real
_atom_type_scat_dispersion_imag
_atom_type_scat_source
C C 0.003 0.002
;
International Tables for Crystallography
(1992, Vol. C, Tables 4.2.6.8 and 6.1.1.4)
;
H H 0.000 0.000
;
International Tables for Crystallography
(1992, Vol. C, Table 6.1.1.4)
;
F F 0.017 0.010
;
International Tables for Crystallography
(1992, Vol. C, Tables 4.2.6.8 and 6.1.1.4)
;
O O 0.011 0.006
;
International Tables for Crystallography
(1992, Vol. C, Tables 4.2.6.8 and 6.1.1.4)
;

loop_
_geom_angle_atom_site_label_1
_geom_angle_atom_site_label_2
_geom_angle_atom_site_label_3
_geom_angle
_geom_angle_publ_flag
C(10) O(1) C(11) 116.11(16) yes
C(17A) O(4A) C(18) 118.0(3) yes
C(17B) O(4B) C(18) 108.0(6) yes
C(2) C(1) C(6) 120.0(2) yes
C(1) C(2) C(3) 120.98(18) yes
C(2) C(3) C(4) 118.01(18) yes
C(2) C(3) C(7) 119.34(17) yes
C(4) C(3) C(7) 122.63(18) yes
C(3) C(4) C(5) 122.03(19) yes
C(4) C(5) C(6) 118.42(19) yes
C(4) C(5) C(14) 120.22(19) yes
C(6) C(5) C(14) 121.36(19) yes
C(1) C(6) C(5) 120.5(2) yes
C(3) C(7) C(8) 115.81(16) yes
C(7) C(8) C(9) 112.99(17) yes
C(8) C(9) C(10) 109.22(16) yes
O(1) C(10) C(9) 112.59(16) yes
O(1) C(11) O(2) 125.54(19) yes
O(1) C(11) C(12) 111.15(17) yes
O(2) C(11) C(12) 123.30(18) yes
O(3) C(12) C(11) 108.56(16) yes
O(3) C(12) C(13) 108.55(16) yes
C(11) C(12) C(13) 109.99(17) yes
F(1) C(13) F(2) 106.8(2) yes
F(1) C(13) F(3) 107.30(19) yes
F(1) C(13) C(12) 112.45(18) yes
F(2) C(13) F(3) 106.73(19) yes
F(2) C(13) C(12) 110.71(19) yes
F(3) C(13) C(12) 112.5(2) yes
C(5) C(14) C(15A) 113.88(18) yes
C(5) C(14) C(15B) 111.6(2) yes
C(14) C(15A) C(16A) 110.6(2) yes
C(14) C(15B) C(16B) 105.1(4) yes
C(15A) C(16A) C(17A) 114.5(2) yes
C(15B) C(16B) C(17B) 113.9(5) yes
O(4A) C(17A) C(16A) 108.6(3) yes
O(4B) C(17B) C(16B) 104.4(6) yes
O(4A) C(18) O(5) 118.4(2) yes
O(4A) C(18) C(19) 118.7(2) yes
O(4B) C(18) O(5) 139.1(4) yes
O(4B) C(18) C(19) 97.7(4) yes
O(5) C(18) C(19) 122.88(18) yes
O(6) C(19) C(18) 106.84(17) yes
O(6) C(19) C(20) 110.15(18) yes
C(18) C(19) C(20) 112.71(18) yes
F(4) C(20) F(5) 106.7(2) yes
F(4) C(20) F(6) 107.7(2) yes
F(4) C(20) C(19) 110.4(2) yes
F(5) C(20) F(6) 107.4(2) yes
F(5) C(20) C(19) 111.6(2) yes
F(6) C(20) C(19) 112.8(2) yes
C(12) O(3) H(14) 109.5 no
C(19) O(6) H(24) 109.5 no
C(2) C(1) H(1) 120.0 no
C(6) C(1) H(1) 120.0 no
C(1) C(2) H(2) 119.5 no
C(3) C(2) H(2) 119.5 no
C(3) C(4) H(3) 119.0 no
C(5) C(4) H(3) 119.0 no
C(1) C(6) H(4) 119.7 no
C(5) C(6) H(4) 119.7 no
C(3) C(7) H(5) 108.3 no
C(3) C(7) H(6) 108.3 no
C(8) C(7) H(5) 108.3 no
C(8) C(7) H(6) 108.3 no
H(5) C(7) H(6) 107.4 no
C(7) C(8) H(7) 109.0 no
C(7) C(8) H(8) 109.0 no
C(9) C(8) H(7) 109.0 no
C(9) C(8) H(8) 109.0 no
H(7) C(8) H(8) 107.8 no
C(8) C(9) H(9) 109.8 no
C(8) C(9) H(10) 109.8 no
C(10) C(9) H(9) 109.8 no
C(10) C(9) H(10) 109.8 no
H(9) C(9) H(10) 108.3 no
O(1) C(10) H(11) 109.1 no
O(1) C(10) H(12) 109.1 no
C(9) C(10) H(11) 109.1 no
C(9) C(10) H(12) 109.1 no
H(11) C(10) H(12) 107.8 no
O(3) C(12) H(13) 109.9 no
C(11) C(12) H(13) 109.9 no
C(13) C(12) H(13) 109.9 no
C(5) C(14) H(15A) 108.8 no
C(5) C(14) H(15B) 109.3 no
C(5) C(14) H(16A) 108.8 no
C(5) C(14) H(16B) 109.3 no
C(15A) C(14) H(15A) 108.8 no
C(15A) C(14) H(16A) 108.8 no
C(15B) C(14) H(15B) 109.3 no
C(15B) C(14) H(16B) 109.3 no
H(15A) C(14) H(16A) 107.7 no
H(15B) C(14) H(16B) 108.0 no
C(14) C(15A) H(17A) 109.5 no
C(14) C(15A) H(18A) 109.5 no
C(16A) C(15A) H(17A) 109.5 no
H(17A) C(15A) H(18A) 108.1 no
C(14) C(15B) H(17B) 110.7 no
C(14) C(15B) H(18B) 110.7 no
C(16B) C(15B) H(17B) 110.7 no
C(16B) C(15B) H(18B) 110.7 no
H(17B) C(15B) H(18B) 108.8 no
C(15A) C(16A) H(19A) 108.6 no
C(15A) C(16A) H(20A) 108.6 no
C(17A) C(16A) H(19A) 108.6 no
C(17A) C(16A) H(20A) 108.7 no
H(19A) C(16A) H(20A) 107.6 no
C(15B) C(16B) H(19B) 108.8 no
C(15B) C(16B) H(20B) 108.8 no
C(17B) C(16B) H(19B) 108.8 no
C(17B) C(16B) H(20B) 108.8 no
H(19B) C(16B) H(20B) 107.7 no
O(4A) C(17A) H(21A) 110.0 no
O(4A) C(17A) H(22A) 110.0 no
C(16A) C(17A) H(21A) 110.0 no
C(16A) C(17A) H(22A) 110.0 no
H(21A) C(17A) H(22A) 108.4 no
O(4B) C(17B) H(21B) 110.9 no
O(4B) C(17B) H(22B) 110.9 no
C(16B) C(17B) H(21B) 110.9 no
C(16B) C(17B) H(22B) 110.9 no
H(21B) C(17B) H(22B) 108.9 no
O(6) C(19) H(23) 109.0 no
C(18) C(19) H(23) 109.0 no
C(20) C(19) H(23) 109.0 no

loop_
_geom_bond_atom_site_label_1
_geom_bond_atom_site_label_2
_geom_bond_distance
_geom_bond_publ_flag
F(1) C(13) 1.341(2) yes
F(2) C(13) 1.340(3) yes
F(3) C(13) 1.332(3) yes
F(4) C(20) 1.336(3) yes
F(5) C(20) 1.338(3) yes
F(6) C(20) 1.339(3) yes
O(1) C(10) 1.461(2) yes
O(1) C(11) 1.327(2) yes
O(2) C(11) 1.206(2) yes
O(3) C(12) 1.406(2) yes
O(4A) C(17A) 1.471(6) yes
O(4A) C(18) 1.379(5) yes
O(5) C(18) 1.199(2) yes
O(6) C(19) 1.395(2) yes
C(1) C(2) 1.385(3) yes
C(1) C(6) 1.397(2) yes
C(2) C(3) 1.394(2) yes
C(3) C(4) 1.397(2) yes
C(3) C(7) 1.515(2) yes
C(4) C(5) 1.398(3) yes
C(5) C(6) 1.388(3) yes
C(5) C(14) 1.521(2) yes
C(7) C(8) 1.520(2) yes
C(8) C(9) 1.518(2) yes
C(9) C(10) 1.509(3) yes
C(11) C(12) 1.524(2) yes
C(12) C(13) 1.515(3) yes
C(14) C(15A) 1.617(3) yes
C(14) C(15B) 1.493(6) yes
C(15A) C(16A) 1.511(4) yes
C(15B) C(16B) 1.528(8) yes
C(16A) C(17A) 1.517(5) yes
C(16B) C(17B) 1.520(10) yes
C(18) C(19) 1.516(3) yes
C(19) C(20) 1.527(3) yes
O(3) H(14) 0.840 no
O(6) H(24) 0.840 no
C(1) H(1) 0.950 no
C(2) H(2) 0.950 no
C(4) H(3) 0.950 no
C(6) H(4) 0.950 no
C(7) H(5) 0.990 no
C(7) H(6) 0.990 no
C(8) H(7) 0.990 no
C(8) H(8) 0.990 no
C(9) H(9) 0.990 no
C(9) H(10) 0.990 no
C(10) H(11) 0.990 no
C(10) H(12) 0.990 no
C(12) H(13) 1.000 no
C(15A) H(17A) 0.990 no
C(15B) H(17B) 0.990 no
C(15B) H(18B) 0.990 no
C(16A) H(19A) 0.990 no
C(16A) H(20A) 0.990 no
C(16B) H(19B) 0.990 no
C(16B) H(20B) 0.990 no
C(17A) H(21A) 0.990 no
C(17A) H(22A) 0.990 no
C(17B) H(21B) 0.990 no
C(17B) H(22B) 0.990 no
C(19) H(23) 1.000 no

loop_
_geom_contact_atom_site_label_1
_geom_contact_atom_site_label_2
_geom_contact_distance
_geom_contact_site_symmetry_2
F(1) O(2) 3.584(2) 1_655
F(1) C(2) 3.591(2) 2_656
F(2) F(3) 3.463(2) 1_655
F(2) C(1) 3.583(2) 2_656
F(2) C(2) 3.416(2) 2_656
F(2) C(14) 3.288(2) 4_764
F(2) C(15A) 3.236(3) 4_764
F(3) F(2) 3.463(2) 1_455
F(3) C(15B) 3.596(5) 4_664
F(4) F(4) 3.592(2) 2_466
F(4) F(4) 3.592(2) 2_566
F(4) F(5) 3.563(2) 1_655
F(4) F(5) 3.097(2) 2_566
F(4) O(3) 3.327(2) 2_466
F(4) O(5) 3.542(2) 1_655
F(5) F(4) 3.563(2) 1_455
F(5) F(4) 3.097(2) 2_466
F(5) O(1) 3.023(2) 1_455
F(5) O(2) 3.055(2) 1_455
F(5) C(10) 3.204(2) 1_455
F(5) C(11) 2.935(2) 1_455
F(6) O(1) 3.456(2) 1_455
F(6) O(5) 3.460(2) 1_655
F(6) C(10) 3.562(2) 1_455
O(1) F(5) 3.023(2) 1_655
O(1) F(6) 3.456(2) 1_655
O(2) F(1) 3.584(2) 1_455
O(2) F(5) 3.055(2) 1_655
O(2) O(6) 2.800(2) 2_566
O(2) C(12) 3.333(2) 1_455
O(3) F(4) 3.327(2) 2_566
O(3) O(5) 2.8334(19) 2_666
O(3) O(6) 2.942(2) 2_566
O(3) O(6) 2.913(2) 2_666
O(3) C(19) 3.262(2) 2_566
O(4B) C(6) 3.393(10) 3_656
O(5) F(4) 3.542(2) 1_455
O(5) F(6) 3.460(2) 1_455
O(5) O(3) 2.8334(19) 2_366
O(5) C(6) 3.552(2) 3_556
O(5) C(14) 3.573(2) 3_656
O(5) C(19) 3.355(2) 1_455
O(6) O(2) 2.800(2) 2_466
O(6) O(3) 2.913(2) 2_366
O(6) O(3) 2.942(2) 2_466
O(6) C(12) 3.129(2) 2_366
C(1) F(2) 3.583(2) 2_356
C(1) C(7) 3.549(3) 1_455
C(2) F(1) 3.591(2) 2_356
C(2) F(2) 3.416(2) 2_356
C(6) O(4B) 3.393(10) 3_646
C(6) O(5) 3.552(2) 3_546
C(6) C(18) 3.593(3) 3_646
C(7) C(1) 3.549(3) 1_655
C(10) F(5) 3.204(2) 1_655
C(10) F(6) 3.562(2) 1_655
C(11) F(5) 2.935(2) 1_655
C(12) O(2) 3.333(2) 1_655
C(12) O(6) 3.129(2) 2_666
C(14) F(2) 3.288(2) 4_765
C(14) O(5) 3.573(2) 3_646
C(15A) F(2) 3.236(3) 4_765
C(15B) F(3) 3.596(5) 4_665
C(18) C(6) 3.593(3) 3_656
C(19) O(3) 3.262(2) 2_466
C(19) O(5) 3.355(2) 1_655
F(1) H(2) 2.734 2_656
F(1) H(6) 3.240 2_556
F(1) H(10) 2.872 1_655
F(2) H(1) 3.053 2_656
F(2) H(2) 2.705 2_656
F(2) H(15A) 2.691 4_764
F(2) H(15B) 3.201 4_764
F(2) H(16A) 3.473 4_764
F(2) H(16B) 2.684 4_764
F(2) H(17A) 2.542 4_764
F(2) H(17B) 3.328 4_664
F(2) H(17B) 3.175 4_764
F(2) H(18A) 3.542 4_764
F(2) H(19A) 3.574 4_664
F(2) H(19B) 3.446 4_764
F(2) H(24) 3.594 2_666
F(3) H(1) 3.214 2_656
F(3) H(2) 3.094 2_556
F(3) H(2) 3.539 2_656
F(3) H(6) 2.848 2_556
F(3) H(17A) 3.327 4_664
F(3) H(17B) 2.641 4_664
F(4) H(14) 3.262 2_466
F(5) H(11) 2.671 1_455
F(5) H(12) 3.413 1_455
F(5) H(13) 3.429 1_455
F(6) H(11) 3.469 1_455
F(6) H(12) 3.170 1_455
F(6) H(21A) 2.848 1_655
F(6) H(21B) 3.068 1_655
O(1) H(5) 3.253 1_655
O(1) H(7) 3.253 1_655
O(1) H(10) 3.241 1_655
O(2) H(13) 2.388 1_455
O(2) H(24) 2.126 2_566
O(3) H(15A) 3.404 4_764
O(3) H(15B) 3.018 4_664
O(3) H(16A) 2.967 4_664
O(3) H(17B) 3.550 4_664
O(3) H(23) 2.748 2_566
O(3) H(24) 2.212 2_566
O(3) H(24) 3.422 2_666
O(4A) H(11) 3.586 1_455
O(4A) H(21A) 3.435 1_655
O(4B) H(4) 3.307 3_656
O(4B) H(21A) 3.036 1_655
O(5) H(4) 2.605 3_556
O(5) H(14) 2.140 2_366
O(5) H(15A) 2.824 3_656
O(5) H(15B) 3.221 3_656
O(5) H(16A) 3.513 3_556
O(5) H(16B) 3.335 3_656
O(5) H(23) 2.452 1_455
O(6) H(13) 2.503 2_366
O(6) H(14) 2.180 2_366
O(6) H(14) 3.401 2_466
O(6) H(15A) 3.064 3_656
O(6) H(15B) 2.772 3_656
O(6) H(16A) 3.295 3_656
C(1) H(6) 2.976 1_455
C(1) H(8) 2.935 1_455
C(1) H(17A) 3.081 3_646
C(1) H(19B) 3.212 3_646
C(1) H(21A) 3.353 3_546
C(1) H(22A) 3.044 3_546
C(1) H(22A) 3.313 3_646
C(1) H(22B) 3.467 3_546
C(1) H(22B) 3.066 3_646
C(2) H(6) 3.138 1_455
C(2) H(8) 3.021 1_455
C(2) H(9) 3.197 1_455
C(2) H(17A) 3.155 3_646
C(2) H(22A) 3.251 3_646
C(2) H(22B) 3.181 3_646
C(3) H(1) 3.538 1_655
C(3) H(8) 3.132 1_455
C(3) H(9) 3.264 1_455
C(3) H(12) 3.123 1_455
C(3) H(22A) 3.396 3_646
C(3) H(22B) 3.447 3_646
C(4) H(4) 3.456 1_655
C(4) H(8) 3.171 1_455
C(4) H(12) 3.170 1_455
C(4) H(18B) 3.482 1_655
C(4) H(22A) 3.535 3_646
C(4) H(22B) 3.534 3_646
C(5) H(8) 3.097 1_455
C(5) H(22B) 3.453 3_646
C(5) H(23) 3.496 3_646
C(6) H(3) 3.470 1_455
C(6) H(8) 2.957 1_455
C(6) H(21A) 3.269 3_546
C(6) H(22A) 3.207 3_546
C(6) H(22A) 3.508 3_646
C(6) H(22B) 3.562 3_546
C(6) H(22B) 3.222 3_646
C(6) H(23) 3.156 3_646
C(7) H(1) 3.488 1_655
C(7) H(9) 3.307 1_455
C(7) H(12) 3.203 1_455
C(8) H(12) 3.254 1_455
C(8) H(20A) 3.137 1_655
C(9) H(5) 3.296 1_655
C(10) H(5) 3.272 1_655
C(10) H(7) 3.281 1_655
C(10) H(20A) 3.425 1_655
C(10) H(20B) 3.411 1_655
C(11) H(13) 3.540 1_455
C(11) H(24) 2.866 2_566
C(12) H(24) 3.074 2_566
C(12) H(24) 3.319 2_666
C(13) H(2) 3.194 2_656
C(13) H(6) 3.576 2_556
C(13) H(17B) 3.483 4_664
C(14) H(23) 3.233 3_646
C(15A) H(1) 3.540 3_656
C(15A) H(19A) 3.285 1_655
C(16A) H(1) 3.569 3_556
C(16A) H(3) 3.360 1_455
C(16A) H(8) 3.399 1_455
C(16A) H(18A) 3.281 1_455
C(16A) H(19B) 3.333 1_455
C(16B) H(12) 3.519 1_455
C(16B) H(19A) 3.508 1_655
C(16B) H(21A) 3.534 1_655
C(17A) H(1) 2.972 3_556
C(17A) H(4) 3.105 3_556
C(17A) H(18A) 3.550 1_455
C(17A) H(19B) 3.388 1_455
C(17B) H(1) 3.480 3_556
C(17B) H(4) 3.544 3_556
C(18) H(4) 3.545 3_556
C(18) H(4) 3.539 3_656
C(18) H(14) 2.897 2_366
C(18) H(15A) 3.170 3_656
C(18) H(15B) 3.133 3_656
C(18) H(23) 3.499 1_455
C(19) H(4) 3.428 3_656
C(19) H(14) 3.091 2_366
C(19) H(14) 3.391 2_466
C(19) H(15A) 3.320 3_656
C(19) H(15B) 2.842 3_656
C(19) H(16A) 3.321 3_656
H(1) F(2) 3.053 2_356
H(1) F(3) 3.214 2_356
H(1) C(3) 3.538 1_455
H(1) C(7) 3.488 1_455
H(1) C(15A) 3.540 3_646
H(1) C(16A) 3.569 3_546
H(1) C(17A) 2.972 3_546
H(1) C(17B) 3.480 3_546
H(1) H(6) 2.821 1_455
H(1) H(8) 3.423 1_455
H(1) H(17A) 2.855 3_646
H(1) H(17B) 3.281 3_546
H(1) H(18A) 3.302 3_646
H(1) H(19A) 3.157 3_546
H(1) H(19B) 2.860 3_646
H(1) H(21A) 2.844 3_546
H(1) H(21B) 3.328 3_546
H(1) H(22A) 2.350 3_546
H(1) H(22B) 2.783 3_546
H(1) H(22B) 3.433 3_646
H(2) F(1) 2.734 2_356
H(2) F(2) 2.705 2_356
H(2) F(3) 3.539 2_356
H(2) F(3) 3.094 2_456
H(2) C(13) 3.194 2_356
H(2) H(6) 3.100 1_455
H(2) H(8) 3.548 1_455
H(2) H(9) 3.138 1_455
H(2) H(17A) 2.984 3_646
H(2) H(17B) 3.537 3_646
H(3) C(6) 3.470 1_655
H(3) C(16A) 3.360 1_655
H(3) H(4) 3.284 1_655
H(3) H(12) 3.195 1_455
H(3) H(18B) 2.663 1_655
H(3) H(19A) 2.857 1_655
H(3) H(20A) 2.924 1_655
H(4) O(4B) 3.307 3_646
H(4) O(5) 2.605 3_546
H(4) C(4) 3.456 1_455
H(4) C(17A) 3.105 3_546
H(4) C(17B) 3.544 3_546
H(4) C(18) 3.545 3_546
H(4) C(18) 3.539 3_646
H(4) C(19) 3.428 3_646
H(4) H(3) 3.284 1_455
H(4) H(8) 3.438 1_455
H(4) H(21A) 2.683 3_546
H(4) H(21B) 3.303 3_546
H(4) H(22A) 2.684 3_546
H(4) H(22B) 2.972 3_546
H(4) H(23) 2.583 3_646
H(5) O(1) 3.253 1_455
H(5) C(9) 3.296 1_455
H(5) C(10) 3.272 1_455
H(5) H(9) 2.555 1_455
H(5) H(12) 2.908 1_455
H(6) F(1) 3.240 2_456
H(6) F(3) 2.848 2_456
H(6) C(1) 2.976 1_655
H(6) C(2) 3.138 1_655
H(6) C(13) 3.576 2_456
H(6) H(1) 2.821 1_655
H(6) H(2) 3.100 1_655
H(7) O(1) 3.253 1_455
H(7) C(10) 3.281 1_455
H(7) H(12) 2.520 1_455
H(7) H(20A) 2.940 1_655
H(8) C(1) 2.935 1_655
H(8) C(2) 3.021 1_655
H(8) C(3) 3.132 1_655
H(8) C(4) 3.171 1_655
H(8) C(5) 3.097 1_655
H(8) C(6) 2.957 1_655
H(8) C(16A) 3.399 1_655
H(8) H(1) 3.423 1_655
H(8) H(2) 3.548 1_655
H(8) H(4) 3.438 1_655
H(8) H(18B) 3.183 1_655
H(8) H(19A) 3.555 1_655
H(8) H(20A) 2.476 1_655
H(8) H(20B) 3.086 1_655
H(9) C(2) 3.197 1_655
H(9) C(3) 3.264 1_655
H(9) C(7) 3.307 1_655
H(9) H(2) 3.138 1_655
H(9) H(5) 2.555 1_655
H(10) F(1) 2.872 1_455
H(10) O(1) 3.241 1_455
H(10) H(13) 3.518 1_455
H(11) F(5) 2.671 1_655
H(11) F(6) 3.469 1_655
H(11) O(4A) 3.586 1_655
H(11) H(20A) 3.232 1_655
H(11) H(20B) 3.411 1_655
H(11) H(21B) 3.533 1_655
H(12) F(5) 3.413 1_655
H(12) F(6) 3.170 1_655
H(12) C(3) 3.123 1_655
H(12) C(4) 3.170 1_655
H(12) C(7) 3.203 1_655
H(12) C(8) 3.254 1_655
H(12) C(16B) 3.519 1_655
H(12) H(3) 3.195 1_655
H(12) H(5) 2.908 1_655
H(12) H(7) 2.520 1_655
H(12) H(20A) 2.834 1_655
H(12) H(20B) 2.576 1_655
H(13) F(5) 3.429 1_655
H(13) O(2) 2.388 1_655
H(13) O(6) 2.503 2_666
H(13) C(11) 3.540 1_655
H(13) H(10) 3.518 1_655
H(13) H(24) 2.533 2_666
H(14) F(4) 3.262 2_566
H(14) O(5) 2.140 2_666
H(14) O(6) 3.401 2_566
H(14) O(6) 2.180 2_666
H(14) C(18) 2.897 2_666
H(14) C(19) 3.391 2_566
H(14) C(19) 3.091 2_666
H(14) H(15A) 2.895 4_764
H(14) H(15B) 3.321 4_664
H(14) H(15B) 3.422 4_764
H(14) H(16A) 3.201 4_664
H(14) H(16B) 3.326 4_764
H(14) H(23) 2.724 2_566
H(14) H(24) 2.751 2_566
H(14) H(24) 2.783 2_666
H(15A) F(2) 2.691 4_765
H(15A) O(3) 3.404 4_765
H(15A) O(5) 2.824 3_646
H(15A) O(6) 3.064 3_646
H(15A) C(18) 3.170 3_646
H(15A) C(19) 3.320 3_646
H(15A) H(14) 2.895 4_765
H(15A) H(18B) 3.214 1_655
H(15A) H(19A) 3.307 1_655
H(15A) H(23) 3.121 3_646
H(15A) H(24) 3.317 3_646
H(15B) F(2) 3.201 4_765
H(15B) O(3) 3.018 4_665
H(15B) O(5) 3.221 3_646
H(15B) O(6) 2.772 3_646
H(15B) C(18) 3.133 3_646
H(15B) C(19) 2.842 3_646
H(15B) H(14) 3.321 4_665
H(15B) H(14) 3.422 4_765
H(15B) H(23) 2.352 3_646
H(15B) H(24) 2.818 3_646
H(16A) F(2) 3.473 4_765
H(16A) O(3) 2.967 4_665
H(16A) O(5) 3.513 3_546
H(16A) O(6) 3.295 3_646
H(16A) C(19) 3.321 3_646
H(16A) H(14) 3.201 4_665
H(16A) H(23) 2.687 3_646
H(16A) H(24) 3.221 3_646
H(16B) F(2) 2.684 4_765
H(16B) O(5) 3.335 3_646
H(16B) H(14) 3.326 4_765
H(16B) H(18B) 2.824 1_655
H(16B) H(19A) 2.816 1_655
H(17A) F(2) 2.542 4_765
H(17A) F(3) 3.327 4_665
H(17A) C(1) 3.081 3_656
H(17A) C(2) 3.155 3_656
H(17A) H(1) 2.855 3_656
H(17A) H(2) 2.984 3_656
H(17A) H(19A) 3.378 1_655
H(17B) F(2) 3.328 4_665
H(17B) F(2) 3.175 4_765
H(17B) F(3) 2.641 4_665
H(17B) O(3) 3.550 4_665
H(17B) C(13) 3.483 4_665
H(17B) H(1) 3.281 3_556
H(17B) H(2) 3.537 3_656
H(18A) F(2) 3.542 4_765
H(18A) C(16A) 3.281 1_655
H(18A) C(17A) 3.550 1_655
H(18A) H(1) 3.302 3_656
H(18A) H(18B) 2.923 1_655
H(18A) H(19A) 2.534 1_655
H(18A) H(20A) 3.420 1_655
H(18A) H(21A) 2.990 1_655
H(18A) H(21B) 3.324 1_655
H(18B) C(4) 3.482 1_455
H(18B) H(3) 2.663 1_455
H(18B) H(8) 3.183 1_455
H(18B) H(15A) 3.214 1_455
H(18B) H(16B) 2.824 1_455
H(18B) H(18A) 2.923 1_455
H(18B) H(19B) 3.128 1_455
H(19A) F(2) 3.574 4_665
H(19A) C(15A) 3.285 1_455
H(19A) C(16B) 3.508 1_455
H(19A) H(1) 3.157 3_556
H(19A) H(3) 2.857 1_455
H(19A) H(8) 3.555 1_455
H(19A) H(15A) 3.307 1_455
H(19A) H(16B) 2.816 1_455
H(19A) H(17A) 3.378 1_455
H(19A) H(18A) 2.534 1_455
H(19A) H(19B) 2.623 1_455
H(19A) H(20B) 3.596 1_455
H(19B) F(2) 3.446 4_765
H(19B) C(1) 3.212 3_656
H(19B) C(16A) 3.333 1_655
H(19B) C(17A) 3.388 1_655
H(19B) H(1) 2.860 3_656
H(19B) H(18B) 3.128 1_655
H(19B) H(19A) 2.623 1_655
H(19B) H(20A) 3.580 1_655
H(19B) H(21A) 2.775 1_655
H(19B) H(21B) 3.210 1_655
H(20A) C(8) 3.137 1_455
H(20A) C(10) 3.425 1_455
H(20A) H(3) 2.924 1_455
H(20A) H(7) 2.940 1_455
H(20A) H(8) 2.476 1_455
H(20A) H(11) 3.232 1_455
H(20A) H(12) 2.834 1_455
H(20A) H(18A) 3.420 1_455
H(20A) H(19B) 3.580 1_455
H(20B) C(10) 3.411 1_455
H(20B) H(8) 3.086 1_455
H(20B) H(11) 3.411 1_455
H(20B) H(12) 2.576 1_455
H(20B) H(19A) 3.596 1_655
H(21A) F(6) 2.848 1_455
H(21A) O(4A) 3.435 1_455
H(21A) O(4B) 3.036 1_455
H(21A) C(1) 3.353 3_556
H(21A) C(6) 3.269 3_556
H(21A) C(16B) 3.534 1_455
H(21A) H(1) 2.844 3_556
H(21A) H(4) 2.683 3_556
H(21A) H(18A) 2.990 1_455
H(21A) H(19B) 2.775 1_455
H(21A) H(23) 3.087 1_455
H(21B) F(6) 3.068 1_455
H(21B) H(1) 3.328 3_556
H(21B) H(4) 3.303 3_556
H(21B) H(11) 3.533 1_455
H(21B) H(18A) 3.324 1_455
H(21B) H(19B) 3.210 1_455
H(22A) C(1) 3.044 3_556
H(22A) C(1) 3.313 3_656
H(22A) C(2) 3.251 3_656
H(22A) C(3) 3.396 3_656
H(22A) C(4) 3.535 3_656
H(22A) C(6) 3.207 3_556
H(22A) C(6) 3.508 3_656
H(22A) H(1) 2.350 3_556
H(22A) H(4) 2.684 3_556
H(22B) C(1) 3.467 3_556
H(22B) C(1) 3.066 3_656
H(22B) C(2) 3.181 3_656
H(22B) C(3) 3.447 3_656
H(22B) C(4) 3.534 3_656
H(22B) C(5) 3.453 3_656
H(22B) C(6) 3.562 3_556
H(22B) C(6) 3.222 3_656
H(22B) H(1) 2.783 3_556
H(22B) H(1) 3.433 3_656
H(22B) H(4) 2.972 3_556
H(23) O(3) 2.748 2_466
H(23) O(5) 2.452 1_655
H(23) C(5) 3.496 3_656
H(23) C(6) 3.156 3_656
H(23) C(14) 3.233 3_656
H(23) C(18) 3.499 1_655
H(23) H(4) 2.583 3_656
H(23) H(14) 2.724 2_466
H(23) H(15A) 3.121 3_656
H(23) H(15B) 2.352 3_656
H(23) H(16A) 2.687 3_656
H(23) H(21A) 3.087 1_655
H(24) F(2) 3.594 2_366
H(24) O(2) 2.126 2_466
H(24) O(3) 3.422 2_366
H(24) O(3) 2.212 2_466
H(24) C(11) 2.866 2_466
H(24) C(12) 3.319 2_366
H(24) C(12) 3.074 2_466
H(24) H(13) 2.533 2_366
H(24) H(14) 2.783 2_366
H(24) H(14) 2.751 2_466
H(24) H(15A) 3.317 3_656
H(24) H(15B) 2.818 3_656
H(24) H(16A) 3.221 3_656

loop_
_geom_torsion_atom_site_label_1
_geom_torsion_atom_site_label_2
_geom_torsion_atom_site_label_3
_geom_torsion_atom_site_label_4
_geom_torsion
C(10) O(1) C(11) O(2) -2.1(2)
C(10) O(1) C(11) C(12) 176.61(16)
C(11) O(1) C(10) C(9) 84.1(2)
C(17A) O(4A) C(18) O(5) -6.5(5)
C(17A) O(4A) C(18) C(19) 174.2(3)
C(18) O(4A) C(17A) C(16A) 167.9(3)
C(17B) O(4B) C(18) O(5) 4.6(11)
C(17B) O(4B) C(18) C(19) 177.0(6)
C(18) O(4B) C(17B) C(16B) 174.1(6)
C(2) C(1) C(6) C(5) -1.5(3)
C(6) C(1) C(2) C(3) -0.1(3)
C(1) C(2) C(3) C(4) 2.1(3)
C(1) C(2) C(3) C(7) -176.73(19)
C(2) C(3) C(4) C(5) -2.5(3)
C(2) C(3) C(7) C(8) 176.92(18)
C(4) C(3) C(7) C(8) -1.8(2)
C(7) C(3) C(4) C(5) 176.27(19)
C(3) C(4) C(5) C(6) 0.9(3)
C(3) C(4) C(5) C(14) -178.48(19)
C(4) C(5) C(6) C(1) 1.1(3)
C(4) C(5) C(14) C(15A) 50.3(3)
C(4) C(5) C(14) C(15B) 91.2(3)
C(6) C(5) C(14) C(15A) -129.1(2)
C(6) C(5) C(14) C(15B) -88.2(3)
C(14) C(5) C(6) C(1) -179.5(2)
C(3) C(7) C(8) C(9) -175.59(17)
C(7) C(8) C(9) C(10) -178.73(17)
C(8) C(9) C(10) O(1) 179.45(16)
O(1) C(11) C(12) O(3) -166.08(15)
O(1) C(11) C(12) C(13) 75.3(2)
O(2) C(11) C(12) O(3) 12.6(2)
O(2) C(11) C(12) C(13) -106.0(2)
O(3) C(12) C(13) F(1) 176.76(19)
O(3) C(12) C(13) F(2) 57.3(2)
O(3) C(12) C(13) F(3) -62.0(2)
C(11) C(12) C(13) F(1) -64.6(2)
C(11) C(12) C(13) F(2) 175.99(19)
C(11) C(12) C(13) F(3) 56.7(2)
C(5) C(14) C(15A) C(16A) 65.4(3)
C(5) C(14) C(15B) C(16B) -75.3(4)
C(14) C(15A) C(16A) C(17A) 170.8(2)
C(14) C(15B) C(16B) C(17B) -175.7(4)
C(15A) C(16A) C(17A) O(4A) 65.7(4)
C(15B) C(16B) C(17B) O(4B) 179.8(6)
O(4A) C(18) C(19) O(6) 171.2(2)
O(4A) C(18) C(19) C(20) 50.1(3)
O(4B) C(18) C(19) O(6) 177.9(4)
O(4B) C(18) C(19) C(20) 56.8(5)
O(5) C(18) C(19) O(6) -8.1(2)
O(5) C(18) C(19) C(20) -129.2(2)
O(6) C(19) C(20) F(4) 52.5(2)
O(6) C(19) C(20) F(5) -65.9(2)
O(6) C(19) C(20) F(6) 173.02(19)
C(18) C(19) C(20) F(4) 171.71(19)
C(18) C(19) C(20) F(5) 53.3(2)
C(18) C(19) C(20) F(6) -67.8(2)
